data_4073601
loop_
_publ_author_name
'Iglesias, Manuel'
'Beetstra, Dirk J.'
'Stasch, Andreas'
'Horton, Peter N.'
'Hursthouse, Michael B.'
'Coles, Simon J.'
'Cavell, Kingsley J.'
'Dervisi, Athanasia'
'Fallis, Ian A.'

_publ_section_title
;
 First Examples of Diazepanylidene Carbenes and Their
 Late-Transition-Metal Complexes
;
_journal_issue 19
_journal_name_full Organometallics
_journal_page_first 4800
_journal_paper_doi 10.1021/om7004904
_journal_volume 26
_journal_year 2007
_chemical_formula_sum 'C31 H50 N2 Pt'
_chemical_formula_weight 645.82
_chemical_name_systematic
;
 ?
;
_space_group_IT_number 60
_symmetry_cell_setting orthorhombic
_symmetry_space_group_name_Hall '-P 2n 2ab'
_symmetry_space_group_name_H-M 'P b c n'
_atom_sites_solution_hydrogens geom
_atom_sites_solution_primary direct
_atom_sites_solution_secondary difmap
_audit_creation_method SHELXL-97
_cell_angle_alpha 90.00
_cell_angle_beta 90.00
_cell_angle_gamma 90.00
_cell_formula_units_Z 4
_cell_length_a 11.7981(3)
_cell_length_b 11.0902(2)
_cell_length_c 21.1619(5)
_cell_measurement_reflns_used 3538
_cell_measurement_temperature 120(2)
_cell_measurement_theta_max 27.485
_cell_measurement_theta_min 2.910
_cell_volume 2768.89(11)
_computing_cell_refinement 'DENZO (Otwinowski & Minor, 1997) & COLLECT (Hooft, R.W.W., 1998)'
_computing_data_collection 'COLLECT (Hooft, R.W.W., 1998)'
_computing_data_reduction 'DENZO (Otwinowski & Minor, 1997) & COLLECT (Hooft, R.W.W., 1998)'
_computing_molecular_graphics 'ORTEP3 for Windows (Farrugia, 1997)'
_computing_structure_refinement 'SHELXL-97 (Sheldrick, 1997b)'
_computing_structure_solution 'SHELXS-97 (Sheldrick, 1997a)'
_diffrn_ambient_temperature 120(2)
_diffrn_detector_area_resol_mean 9.091
_diffrn_measured_fraction_theta_full 0.998
_diffrn_measured_fraction_theta_max 0.998
_diffrn_measurement_device_type 'Bruker-Nonius 95mm CCD camera on \k-goniostat'
_diffrn_measurement_method '\f & \w scans'
_diffrn_radiation_monochromator '10cm confocal mirrors'
_diffrn_radiation_source 'Bruker-Nonius FR591 rotating anode'
_diffrn_radiation_type MoK\a
_diffrn_radiation_wavelength 0.71073
_diffrn_reflns_av_R_equivalents 0.0354
_diffrn_reflns_av_sigmaI/netI 0.0238
_diffrn_reflns_limit_h_max 15
_diffrn_reflns_limit_h_min -15
_diffrn_reflns_limit_k_max 14
_diffrn_reflns_limit_k_min -14
_diffrn_reflns_limit_l_max 27
_diffrn_reflns_limit_l_min -17
_diffrn_reflns_number 21679
_diffrn_reflns_theta_full 27.48
_diffrn_reflns_theta_max 27.48
_diffrn_reflns_theta_min 3.17
_exptl_absorpt_coefficient_mu 5.089
_exptl_absorpt_correction_T_max 0.8223
_exptl_absorpt_correction_T_min 0.5360
_exptl_absorpt_correction_type multi-scan
_exptl_absorpt_process_details 'SADABS V2.10 (Sheldrick, G.M., 2003)'
_exptl_crystal_colour Colourless
_exptl_crystal_density_diffrn 1.549
_exptl_crystal_density_method 'not measured'
_exptl_crystal_description Plate
_exptl_crystal_F_000 1312
_exptl_crystal_size_max 0.14
_exptl_crystal_size_mid 0.12
_exptl_crystal_size_min 0.04
_refine_diff_density_max 0.985
_refine_diff_density_min -0.985
_refine_diff_density_rms 0.095
_refine_ls_extinction_method none
_refine_ls_goodness_of_fit_ref 1.051
_refine_ls_hydrogen_treatment constr
_refine_ls_matrix_type full
_refine_ls_number_parameters 155
_refine_ls_number_reflns 3173
_refine_ls_number_restraints 0
_refine_ls_restrained_S_all 1.051
_refine_ls_R_factor_all 0.0326
_refine_ls_R_factor_gt 0.0224
_refine_ls_shift/su_max 0.001
_refine_ls_shift/su_mean 0.000
_refine_ls_structure_factor_coef Fsqd
_refine_ls_weighting_details 'calc w=1/[\s^2^(Fo^2^)+(0.0076P)^2^+7.7075P] where P=(Fo^2^+2Fc^2^)/3'
_refine_ls_weighting_scheme calc
_refine_ls_wR_factor_gt 0.0451
_refine_ls_wR_factor_ref 0.0490
_reflns_number_gt 2469
_reflns_number_total 3173
_reflns_threshold_expression >2sigma(I)
_cod_data_source_file om7004904-file002.cif
_cod_data_source_block Pt(NBE)2(3)
_cod_original_sg_symbol_H-M Pbcn
_cod_database_code 4073601

loop_
_symmetry_equiv_pos_as_xyz
'x, y, z'
'-x+1/2, -y+1/2, z+1/2'
'-x, y, -z+1/2'
'x+1/2, -y+1/2, -z'
'-x, -y, -z'
'x-1/2, y-1/2, -z-1/2'
'x, -y, z-1/2'
'-x-1/2, y-1/2, z'

loop_
_atom_site_label
_atom_site_type_symbol
_atom_site_fract_x
_atom_site_fract_y
_atom_site_fract_z
_atom_site_U_iso_or_equiv
_atom_site_adp_type
_atom_site_occupancy
_atom_site_symmetry_multiplicity
_atom_site_calc_flag
_atom_site_refinement_flags
C1 C 0.5000 0.3028(3) 0.2500 0.0162(8) Uani 1 2 d S
C2 C 0.3889(3) 0.4828(3) 0.22001(17) 0.0267(7) Uani 1 1 d .
H2A H 0.3536 0.4746 0.2622 0.032 Uiso 1 1 calc R
H2B H 0.3270 0.4950 0.1891 0.032 Uiso 1 1 calc R
C3 C 0.4621(3) 0.5935(3) 0.2202(2) 0.0344(9) Uani 1 1 d .
H3A H 0.4138 0.6665 0.2199 0.041 Uiso 1 1 calc R
H3B H 0.5101 0.5947 0.1818 0.041 Uiso 1 1 calc R
C4 C 0.4056(3) 0.3059(3) 0.14747(13) 0.0177(6) Uani 1 1 d .
H4 H 0.4489 0.2287 0.1438 0.021 Uiso 1 1 calc R
C5 C 0.2801(3) 0.2725(3) 0.15240(14) 0.0242(7) Uani 1 1 d .
H5A H 0.2349 0.3465 0.1592 0.029 Uiso 1 1 calc R
H5B H 0.2687 0.2191 0.1894 0.029 Uiso 1 1 calc R
C6 C 0.2384(3) 0.2084(3) 0.09280(15) 0.0255(7) Uani 1 1 d .
H6A H 0.2774 0.1298 0.0886 0.031 Uiso 1 1 calc R
H6B H 0.1560 0.1930 0.0964 0.031 Uiso 1 1 calc R
C7 C 0.2614(3) 0.2843(3) 0.03450(14) 0.0266(8) Uani 1 1 d .
H7A H 0.2178 0.3605 0.0371 0.032 Uiso 1 1 calc R
H7B H 0.2361 0.2402 -0.0037 0.032 Uiso 1 1 calc R
C8 C 0.3873(3) 0.3126(3) 0.02919(15) 0.0305(8) Uani 1 1 d .
H8A H 0.4007 0.3632 -0.0086 0.037 Uiso 1 1 calc R
H8B H 0.4302 0.2365 0.0238 0.037 Uiso 1 1 calc R
C9 C 0.4301(3) 0.3786(3) 0.08796(15) 0.0263(8) Uani 1 1 d .
H9A H 0.5128 0.3922 0.0842 0.032 Uiso 1 1 calc R
H9B H 0.3926 0.4583 0.0910 0.032 Uiso 1 1 calc R
C10 C 0.3941(3) -0.0222(3) 0.28461(13) 0.0164(6) Uani 1 1 d .
H10 H 0.3408 -0.0588 0.2533 0.020 Uiso 1 1 calc R
C11 C 0.3588(3) 0.0900(3) 0.31206(14) 0.0174(6) Uani 1 1 d .
H11 H 0.2840 0.1233 0.2982 0.021 Uiso 1 1 calc R
C12 C 0.3767(3) 0.0729(3) 0.38297(14) 0.0213(7) Uani 1 1 d .
H12 H 0.3833 0.1487 0.4083 0.026 Uiso 1 1 calc R
C13 C 0.2827(3) -0.0158(3) 0.40445(16) 0.0291(8) Uani 1 1 d .
H13A H 0.2072 0.0108 0.3894 0.035 Uiso 1 1 calc R
H13B H 0.2809 -0.0233 0.4511 0.035 Uiso 1 1 calc R
C14 C 0.3182(3) -0.1367(3) 0.37286(16) 0.0295(8) Uani 1 1 d .
H14A H 0.3311 -0.2004 0.4049 0.035 Uiso 1 1 calc R
H14B H 0.2600 -0.1647 0.3425 0.035 Uiso 1 1 calc R
C15 C 0.4298(3) -0.1028(3) 0.33865(14) 0.0217(7) Uani 1 1 d .
H15 H 0.4803 -0.1719 0.3271 0.026 Uiso 1 1 calc R
C16 C 0.4799(3) -0.0115(3) 0.38543(14) 0.0235(7) Uani 1 1 d .
H16A H 0.5500 0.0271 0.3696 0.028 Uiso 1 1 calc R
H16B H 0.4927 -0.0461 0.4279 0.028 Uiso 1 1 calc R
N1 N 0.4475(2) 0.3678(2) 0.20455(12) 0.0190(5) Uani 1 1 d .
Pt1 Pt 0.5000 0.115437(12) 0.2500 0.01312(5) Uani 1 2 d S

loop_
_atom_site_aniso_label
_atom_site_aniso_U_11
_atom_site_aniso_U_22
_atom_site_aniso_U_33
_atom_site_aniso_U_23
_atom_site_aniso_U_13
_atom_site_aniso_U_12
C1 0.020(2) 0.0128(18) 0.0154(18) 0.000 0.0031(19) 0.000
C2 0.0259(18) 0.0212(17) 0.0329(18) -0.0055(15) -0.0064(15) 0.0038(15)
C3 0.034(2) 0.0207(17) 0.049(2) 0.0003(17) -0.0065(18) 0.0001(16)
C4 0.0237(16) 0.0160(15) 0.0133(14) 0.0002(11) -0.0012(12) 0.0021(13)
C5 0.0277(18) 0.0299(18) 0.0151(15) 0.0012(13) -0.0017(13) -0.0011(15)
C6 0.0261(18) 0.0268(17) 0.0236(16) -0.0006(14) -0.0060(14) 0.0005(15)
C7 0.0293(19) 0.036(2) 0.0150(15) -0.0031(14) -0.0044(14) 0.0069(16)
C8 0.035(2) 0.043(2) 0.0130(15) 0.0030(14) 0.0013(14) 0.0011(17)
C9 0.0285(19) 0.0286(18) 0.0217(17) 0.0060(14) -0.0013(14) -0.0003(15)
C10 0.0174(15) 0.0165(15) 0.0153(14) -0.0001(12) 0.0022(12) -0.0042(12)
C11 0.0133(14) 0.0215(15) 0.0175(14) 0.0003(12) 0.0041(11) -0.0034(13)
C12 0.0296(18) 0.0187(15) 0.0156(14) -0.0033(12) 0.0069(13) -0.0031(14)
C13 0.036(2) 0.0303(19) 0.0214(16) -0.0025(14) 0.0121(15) -0.0090(16)
C14 0.041(2) 0.0236(17) 0.0243(17) 0.0022(14) 0.0078(15) -0.0095(16)
C15 0.0304(19) 0.0156(15) 0.0191(16) 0.0017(12) 0.0037(13) 0.0001(14)
C16 0.033(2) 0.0213(16) 0.0159(14) 0.0042(12) -0.0027(13) -0.0034(14)
N1 0.0255(14) 0.0132(12) 0.0184(13) -0.0022(10) -0.0057(11) 0.0016(11)
Pt1 0.01608(9) 0.01213(8) 0.01116(8) 0.000 0.00010(7) 0.000

loop_
_atom_type_symbol
_atom_type_description
_atom_type_scat_dispersion_real
_atom_type_scat_dispersion_imag
_atom_type_scat_source
C C 0.0033 0.0016 'International Tables Vol C Tables 4.2.6.8 and 6.1.1.4'
H H 0.0000 0.0000 'International Tables Vol C Tables 4.2.6.8 and 6.1.1.4'
N N 0.0061 0.0033 'International Tables Vol C Tables 4.2.6.8 and 6.1.1.4'
Pt Pt -1.7033 8.3905 'International Tables Vol C Tables 4.2.6.8 and 6.1.1.4'

loop_
_geom_angle_atom_site_label_1
_geom_angle_atom_site_label_2
_geom_angle_atom_site_label_3
_geom_angle
_geom_angle_site_symmetry_1
_geom_angle_site_symmetry_3
N1 C1 N1 115.5(3) 3_655 .
N1 C1 Pt1 122.23(17) 3_655 .
N1 C1 Pt1 122.23(17) . .
N1 C2 C3 115.8(3) . .
N1 C2 H2A 108.3 . .
C3 C2 H2A 108.3 . .
N1 C2 H2B 108.3 . .
C3 C2 H2B 108.3 . .
H2A C2 H2B 107.4 . .
C2 C3 C3 109.6(3) . 3_655
C2 C3 H3A 109.8 . .
C3 C3 H3A 109.8 3_655 .
C2 C3 H3B 109.8 . .
C3 C3 H3B 109.8 3_655 .
H3A C3 H3B 108.2 . .
N1 C4 C9 111.5(2) . .
N1 C4 C5 112.4(2) . .
C9 C4 C5 111.6(3) . .
N1 C4 H4 107.0 . .
C9 C4 H4 107.0 . .
C5 C4 H4 107.0 . .
C4 C5 C6 111.6(3) . .
C4 C5 H5A 109.3 . .
C6 C5 H5A 109.3 . .
C4 C5 H5B 109.3 . .
C6 C5 H5B 109.3 . .
H5A C5 H5B 108.0 . .
C7 C6 C5 110.8(3) . .
C7 C6 H6A 109.5 . .
C5 C6 H6A 109.5 . .
C7 C6 H6B 109.5 . .
C5 C6 H6B 109.5 . .
H6A C6 H6B 108.1 . .
C6 C7 C8 110.4(3) . .
C6 C7 H7A 109.6 . .
C8 C7 H7A 109.6 . .
C6 C7 H7B 109.6 . .
C8 C7 H7B 109.6 . .
H7A C7 H7B 108.1 . .
C7 C8 C9 111.2(3) . .
C7 C8 H8A 109.4 . .
C9 C8 H8A 109.4 . .
C7 C8 H8B 109.4 . .
C9 C8 H8B 109.4 . .
H8A C8 H8B 108.0 . .
C4 C9 C8 110.9(3) . .
C4 C9 H9A 109.5 . .
C8 C9 H9A 109.5 . .
C4 C9 H9B 109.5 . .
C8 C9 H9B 109.5 . .
H9A C9 H9B 108.1 . .
C11 C10 C15 106.7(2) . .
C11 C10 Pt1 71.58(16) . .
C15 C10 Pt1 121.8(2) . .
C11 C10 H10 115.9 . .
C15 C10 H10 115.9 . .
Pt1 C10 H10 115.9 . .
C10 C11 C12 104.4(3) . .
C10 C11 Pt1 68.89(16) . .
C12 C11 Pt1 120.8(2) . .
C10 C11 H11 117.2 . .
C12 C11 H11 117.2 . .
Pt1 C11 H11 117.2 . .
C11 C12 C16 102.6(2) . .
C11 C12 C13 105.5(3) . .
C16 C12 C13 99.8(3) . .
C11 C12 H12 115.6 . .
C16 C12 H12 115.6 . .
C13 C12 H12 115.6 . .
C12 C13 C14 103.2(3) . .
C12 C13 H13A 111.1 . .
C14 C13 H13A 111.1 . .
C12 C13 H13B 111.1 . .
C14 C13 H13B 111.1 . .
H13A C13 H13B 109.1 . .
C15 C14 C13 102.7(3) . .
C15 C14 H14A 111.2 . .
C13 C14 H14A 111.2 . .
C15 C14 H14B 111.2 . .
C13 C14 H14B 111.2 . .
H14A C14 H14B 109.1 . .
C10 C15 C16 101.8(2) . .
C10 C15 C14 105.1(3) . .
C16 C15 C14 100.7(3) . .
C10 C15 H15 115.7 . .
C16 C15 H15 115.7 . .
C14 C15 H15 115.7 . .
C15 C16 C12 94.3(2) . .
C15 C16 H16A 112.9 . .
C12 C16 H16A 112.9 . .
C15 C16 H16B 112.9 . .
C12 C16 H16B 112.9 . .
H16A C16 H16B 110.3 . .
C1 N1 C4 119.2(2) . .
C1 N1 C2 120.9(3) . .
C4 N1 C2 115.1(2) . .
C1 Pt1 C10 136.52(8) . .
C1 Pt1 C10 136.52(8) . 3_655
C10 Pt1 C10 86.96(16) . 3_655
C1 Pt1 C11 97.57(8) . .
C10 Pt1 C11 39.52(11) . .
C10 Pt1 C11 125.46(12) 3_655 .
C1 Pt1 C11 97.57(8) . 3_655
C10 Pt1 C11 125.46(12) . 3_655
C10 Pt1 C11 39.52(11) 3_655 3_655
C11 Pt1 C11 164.85(16) . 3_655

loop_
_geom_bond_atom_site_label_1
_geom_bond_atom_site_label_2
_geom_bond_distance
_geom_bond_site_symmetry_2
C1 N1 1.353(3) 3_655
C1 N1 1.353(3) .
C1 Pt1 2.077(4) .
C2 N1 1.487(4) .
C2 C3 1.501(5) .
C2 H2A 0.9900 .
C2 H2B 0.9900 .
C3 C3 1.546(8) 3_655
C3 H3A 0.9900 .
C3 H3B 0.9900 .
C4 N1 1.475(4) .
C4 C9 1.523(4) .
C4 C5 1.530(4) .
C4 H4 1.0000 .
C5 C6 1.529(4) .
C5 H5A 0.9900 .
C5 H5B 0.9900 .
C6 C7 1.518(4) .
C6 H6A 0.9900 .
C6 H6B 0.9900 .
C7 C8 1.522(5) .
C7 H7A 0.9900 .
C7 H7B 0.9900 .
C8 C9 1.529(5) .
C8 H8A 0.9900 .
C8 H8B 0.9900 .
C9 H9A 0.9900 .
C9 H9B 0.9900 .
C10 C11 1.436(4) .
C10 C15 1.511(4) .
C10 Pt1 2.104(3) .
C10 H10 1.0000 .
C11 C12 1.527(4) .
C11 Pt1 2.140(3) .
C11 H11 1.0000 .
C12 C16 1.536(5) .
C12 C13 1.550(4) .
C12 H12 1.0000 .
C13 C14 1.556(5) .
C13 H13A 0.9900 .
C13 H13B 0.9900 .
C14 C15 1.549(5) .
C14 H14A 0.9900 .
C14 H14B 0.9900 .
C15 C16 1.534(4) .
C15 H15 1.0000 .
C16 H16A 0.9900 .
C16 H16B 0.9900 .
Pt1 C10 2.104(3) 3_655
Pt1 C11 2.140(3) 3_655
